data_9013560
loop_
_publ_author_name
'Zanazzi, P. F.'
'Chelazzi, L.'
'Bonazzi, P.'
'Bindi, L.'

_publ_section_title
;
 High-pressure structural behavior of ingersonite, Ca3Mn2+Sb45+O14:
 An in-situ single-crystal X-ray study
 Note: P = 2.25 GPa
;
_journal_name_full 'American Mineralogist'
_journal_page_first 352
_journal_page_last 358
_journal_paper_doi 10.2138/am.2009.3030
_journal_volume 94
_journal_year 2009
_chemical_compound_source 'Langban mine, Varmland, Sweden'
_chemical_formula_sum 'Ca2.8 Mg0.12 Mn1.12 O14 Sb3.96'
_chemical_name_mineral Ingersonite
_space_group_IT_number 152
_symmetry_space_group_name_Hall 'P 31 2"'
_symmetry_space_group_name_H-M 'P 31 2 1'
_cell_angle_alpha 90
_cell_angle_beta 90
_cell_angle_gamma 120
_cell_length_a 7.243
_cell_length_b 7.243
_cell_length_c 17.570
_cell_formula_units_Z 3
_cell_volume 798.251
_database_code_amcsd 0004849
_diffrn_ambient_pressure 2.25e+06
_exptl_crystal_density_diffrn 5.509
_cod_original_formula_sum 'Sb3.96 Mg.12 Ca2.8 Mn1.12 O14'
_cod_database_code 9013560

loop_
_space_group_symop_operation_xyz
x,y,z
y,x,-z
-y,x-y,1/3+z
-x,-x+y,1/3-z
-x+y,-x,2/3+z
x-y,-y,2/3-z

loop_
_atom_site_label
_atom_site_fract_x
_atom_site_fract_y
_atom_site_fract_z
_atom_site_occupancy
_atom_site_U_iso_or_equiv
SbB1 0.31930 0.00000 0.33333 1.00000 0.01200
SbB2 0.32980 0.00000 0.83333 0.96000 0.01000
MgB2 0.32980 0.00000 0.83333 0.04000 0.01000
SbB3 0.33510 0.50020 0.83540 0.96000 0.00790
MgB3 0.33510 0.50020 0.83540 0.04000 0.00790
CaA1 0.00000 0.84200 0.66667 0.92000 0.01300
MnA1 0.00000 0.84200 0.66667 0.08000 0.01300
MnA2 0.82900 0.00000 0.83333 0.92000 0.02400
SbA2 0.82900 0.00000 0.83333 0.08000 0.02400
CaA3 0.49600 0.34570 0.66190 0.94000 0.01400
MnA3 0.49600 0.34570 0.66190 0.06000 0.01400
O1 0.19800 0.21000 0.14400 1.00000 0.03100
O2 0.56100 0.60900 0.19900 1.00000 0.01700
O3 0.19400 0.63600 0.16090 1.00000 0.03700
O4 -0.02800 0.31300 0.05600 1.00000 0.02400
O5 -0.05600 0.79800 0.06900 1.00000 0.03600
O6 0.53300 0.39900 0.04900 1.00000 0.00800
O7 0.54200 0.81500 0.07000 1.00000 0.02100

loop_
_cod_related_entry_id
_cod_related_entry_database
_cod_related_entry_code
1 AMCSD 0004849
